data_7213447
loop_
_publ_author_name
'von Keyserlingk, Nikolai Graf'
'Martens, J\"urgen'
'Ostendorf, Detlev'
'Saak, Wolfgang'
'Weidenbruch, Manfred'

_publ_section_title
;
 Utilization of industrial waste materials. Part 20. Stereoselective
 cycloaddition of silylenes and a disilene to an enantiomerically pure
 cyclic ketimine derived from an industrial waste material
;
_journal_issue 7
_journal_name_full 'Journal of the Chemical Society, Perkin Transactions 1'
_journal_page_first 706
_journal_paper_doi 10.1039/b008708o
_journal_year 2001
_chemical_formula_sum 'C30 H36 N2 Si'
_chemical_formula_weight 452.70
_chemical_name_systematic
; 
? 
;
_space_group_IT_number 19
_symmetry_cell_setting orthorhombic
_symmetry_space_group_name_Hall 'P 2ac 2ab'
_symmetry_space_group_name_H-M 'P 21 21 21'
_atom_sites_solution_hydrogens geom
_atom_sites_solution_primary direct
_atom_sites_solution_secondary difmap
_audit_creation_method SHELXL-97
_cell_angle_alpha 90.00
_cell_angle_beta 90.00
_cell_angle_gamma 90.00
_cell_formula_units_Z 4
_cell_length_a 7.5318(2)
_cell_length_b 13.3032(5)
_cell_length_c 25.6712(5)
_cell_measurement_temperature 193(2)
_cell_volume 2572.18(13)
_computing_cell_refinement 'IPDS (Stoe, 1997)'
_computing_data_collection 'IPDS (Stoe, 1997)'
_computing_data_reduction 'XRED (Stoe, 1997)'
_computing_molecular_graphics 'Ortep-3 for Windows (Farrugia, 1997)'
_computing_publication_material 'SHELX-97 (Sheldrick, 1997)'
_computing_structure_refinement 'SHELXL-97 (Sheldrick, 1997)'
_computing_structure_solution 'SHELXS-97 (Sheldrick, 1990)'
_diffrn_ambient_temperature 193(2)
_diffrn_measured_fraction_theta_full 0.948
_diffrn_measured_fraction_theta_max 0.948
_diffrn_measurement_device_type 'Stoe IPDS'
_diffrn_measurement_method 'imaging plate'
_diffrn_radiation_monochromator graphite
_diffrn_radiation_source 'fine-focus sealed tube'
_diffrn_radiation_type MoK\a
_diffrn_radiation_wavelength 0.71073
_diffrn_reflns_av_R_equivalents 0.0443
_diffrn_reflns_av_sigmaI/netI 0.0289
_diffrn_reflns_limit_h_max 9
_diffrn_reflns_limit_h_min -8
_diffrn_reflns_limit_k_max 16
_diffrn_reflns_limit_k_min -16
_diffrn_reflns_limit_l_max 28
_diffrn_reflns_limit_l_min -29
_diffrn_reflns_number 18649
_diffrn_reflns_theta_full 25.97
_diffrn_reflns_theta_max 25.97
_diffrn_reflns_theta_min 2.82
_exptl_absorpt_coefficient_mu 0.111
_exptl_absorpt_correction_T_max 0.9464
_exptl_absorpt_correction_T_min 0.9261
_exptl_absorpt_correction_type none
_exptl_crystal_colour red
_exptl_crystal_density_diffrn 1.169
_exptl_crystal_density_method 'not measured'
_exptl_crystal_description prism
_exptl_crystal_F_000 976
_exptl_crystal_size_max 0.70
_exptl_crystal_size_mid 0.55
_exptl_crystal_size_min 0.50
_refine_diff_density_max 0.310
_refine_diff_density_min -0.279
_refine_diff_density_rms 0.050
_refine_ls_abs_structure_details 'Flack H D (1983), Acta Cryst. A39, 876-881'
_refine_ls_abs_structure_Flack -0.01(12)
_refine_ls_extinction_method none
_refine_ls_goodness_of_fit_ref 1.056
_refine_ls_hydrogen_treatment mixed
_refine_ls_matrix_type full
_refine_ls_number_parameters 298
_refine_ls_number_reflns 4806
_refine_ls_number_restraints 0
_refine_ls_restrained_S_all 1.056
_refine_ls_R_factor_all 0.0455
_refine_ls_R_factor_gt 0.0414
_refine_ls_shift/su_max 0.000
_refine_ls_shift/su_mean 0.000
_refine_ls_structure_factor_coef Fsqd
_refine_ls_weighting_details 'calc w=1/[\s^2^(Fo^2^)+(0.0853P)^2^+0.2342P] where P=(Fo^2^+2Fc^2^)/3'
_refine_ls_weighting_scheme calc
_refine_ls_wR_factor_gt 0.1121
_refine_ls_wR_factor_ref 0.1161
_reflns_number_gt 4434
_reflns_number_total 4806
_reflns_threshold_expression >2sigma(I)
_cod_data_source_file b008708osup1.cif
_cod_data_source_block messima
_cod_original_sg_symbol_H-M P212121
_cod_database_code 7213447

loop_
_symmetry_equiv_pos_as_xyz
'x, y, z'
'x+1/2, -y+1/2, -z'
'-x, y+1/2, -z+1/2'
'-x+1/2, -y, z+1/2'

loop_
_atom_site_label
_atom_site_type_symbol
_atom_site_fract_x
_atom_site_fract_y
_atom_site_fract_z
_atom_site_U_iso_or_equiv
_atom_site_adp_type
_atom_site_occupancy
_atom_site_symmetry_multiplicity
_atom_site_calc_flag
_atom_site_refinement_flags
Si1 Si 0.79438(6) 0.49230(3) 0.882672(19) 0.02374(13) Uani 1 1 d .
N1 N 0.6383(2) 0.39512(11) 0.87593(7) 0.0293(4) Uani 1 1 d .
N2 N 0.9145(2) 0.44425(12) 0.83039(7) 0.0301(4) Uani 1 1 d .
C1 C 0.4722(3) 0.38467(15) 0.89799(8) 0.0337(4) Uani 1 1 d .
H1 H 0.4277 0.4375 0.9192 0.040 Uiso 1 1 calc R
C2 C 0.3715(3) 0.30286(17) 0.89062(10) 0.0416(5) Uani 1 1 d .
H2 H 0.2570 0.2985 0.9060 0.050 Uiso 1 1 calc R
C3 C 0.4389(3) 0.22109(16) 0.85887(10) 0.0426(5) Uani 1 1 d .
H3 H 0.3720 0.1609 0.8555 0.051 Uiso 1 1 calc R
C4 C 0.5954(3) 0.23019(16) 0.83432(9) 0.0398(5) Uani 1 1 d .
H4 H 0.6381 0.1764 0.8135 0.048 Uiso 1 1 calc R
C5 C 0.6994(3) 0.32054(14) 0.83918(8) 0.0329(4) Uani 1 1 d .
C6 C 0.8493(3) 0.34986(15) 0.81491(8) 0.0340(5) Uani 1 1 d .
C7 C 0.9730(4) 0.30276(18) 0.77642(11) 0.0509(6) Uani 1 1 d .
H7A H 0.9134 0.2939 0.7424 0.061 Uiso 1 1 calc R
H7B H 1.0134 0.2362 0.7890 0.061 Uiso 1 1 calc R
C8 C 1.1300(3) 0.37477(18) 0.77137(9) 0.0420(5) Uani 1 1 d .
H8 H 1.2413 0.3411 0.7834 0.050 Uiso 1 1 calc R
C9 C 1.1576(4) 0.4191(2) 0.71708(11) 0.0527(6) Uani 1 1 d .
H9A H 1.2843 0.4355 0.7112 0.063 Uiso 1 1 calc R
H9B H 1.1180 0.3715 0.6898 0.063 Uiso 1 1 calc R
C10 C 1.0452(4) 0.51328(19) 0.71656(9) 0.0462(6) Uani 1 1 d .
H10A H 0.9178 0.4971 0.7123 0.055 Uiso 1 1 calc R
H10B H 1.0825 0.5596 0.6885 0.055 Uiso 1 1 calc R
C11 C 1.0825(3) 0.55788(16) 0.77027(9) 0.0353(5) Uani 1 1 d .
H11A H 0.9875 0.6053 0.7806 0.042 Uiso 1 1 calc R
H11B H 1.1977 0.5937 0.7706 0.042 Uiso 1 1 calc R
C12 C 1.0870(3) 0.46594(15) 0.80710(8) 0.0319(4) Uani 1 1 d .
H12 H 1.1800 0.4744 0.8345 0.038 Uiso 1 1 calc R
C13 C 0.9524(2) 0.49197(14) 0.93977(7) 0.0276(4) Uani 1 1 d .
C14 C 0.9522(3) 0.41537(16) 0.97814(9) 0.0372(5) Uani 1 1 d .
C15 C 1.0786(3) 0.41691(18) 1.01756(9) 0.0430(5) Uani 1 1 d .
H15 H 1.0751 0.3662 1.0436 0.052 Uiso 1 1 calc R
C16 C 1.2100(3) 0.49008(19) 1.02019(9) 0.0423(5) Uani 1 1 d .
C17 C 1.2127(3) 0.56293(17) 0.98204(9) 0.0371(5) Uani 1 1 d .
H17 H 1.3027 0.6129 0.9829 0.044 Uiso 1 1 calc R
C18 C 1.0860(3) 0.56536(15) 0.94180(8) 0.0300(4) Uani 1 1 d .
C19 C 0.8196(5) 0.3300(2) 0.97848(12) 0.0646(9) Uani 1 1 d .
H19A H 0.8437 0.2857 1.0082 0.097 Uiso 1 1 calc R
H19B H 0.8300 0.2916 0.9460 0.097 Uiso 1 1 calc R
H19C H 0.6992 0.3573 0.9815 0.097 Uiso 1 1 calc R
C20 C 1.3448(4) 0.4903(3) 1.06422(12) 0.0653(8) Uani 1 1 d .
H20A H 1.4261 0.5471 1.0598 0.098 Uiso 1 1 calc R
H20B H 1.4123 0.4273 1.0636 0.098 Uiso 1 1 calc R
H20C H 1.2828 0.4965 1.0976 0.098 Uiso 1 1 calc R
C21 C 1.1012(3) 0.64982(17) 0.90243(9) 0.0383(5) Uani 1 1 d .
H21A H 1.0068 0.6432 0.8764 0.057 Uiso 1 1 calc R
H21B H 1.2171 0.6462 0.8851 0.057 Uiso 1 1 calc R
H21C H 1.0897 0.7146 0.9203 0.057 Uiso 1 1 calc R
C22 C 0.6671(2) 0.61392(13) 0.87619(8) 0.0247(4) Uani 1 1 d .
C23 C 0.6371(3) 0.68079(14) 0.91849(8) 0.0290(4) Uani 1 1 d .
C24 C 0.5499(3) 0.77210(15) 0.91015(10) 0.0360(5) Uani 1 1 d .
H24 H 0.5333 0.8165 0.9387 0.043 Uiso 1 1 calc R
C25 C 0.4870(3) 0.79971(15) 0.86166(10) 0.0380(5) Uani 1 1 d .
C26 C 0.5089(3) 0.73296(16) 0.82066(9) 0.0356(5) Uani 1 1 d .
H26 H 0.4653 0.7507 0.7872 0.043 Uiso 1 1 calc R
C27 C 0.5935(3) 0.64023(15) 0.82724(8) 0.0295(4) Uani 1 1 d .
C28 C 0.6895(3) 0.65777(17) 0.97401(9) 0.0404(5) Uani 1 1 d .
H28A H 0.7496 0.5925 0.9753 0.061 Uiso 1 1 calc R
H28B H 0.5830 0.6557 0.9959 0.061 Uiso 1 1 calc R
H28C H 0.7700 0.7102 0.9868 0.061 Uiso 1 1 calc R
C29 C 0.3903(4) 0.89876(19) 0.85434(14) 0.0611(8) Uani 1 1 d .
H29A H 0.3885 0.9356 0.8874 0.092 Uiso 1 1 calc R
H29B H 0.2682 0.8857 0.8430 0.092 Uiso 1 1 calc R
H29C H 0.4517 0.9390 0.8279 0.092 Uiso 1 1 calc R
C30 C 0.5954(3) 0.57012(19) 0.78102(9) 0.0412(5) Uani 1 1 d .
H30A H 0.6579 0.5081 0.7903 0.062 Uiso 1 1 calc R
H30B H 0.6562 0.6026 0.7518 0.062 Uiso 1 1 calc R
H30C H 0.4731 0.5541 0.7709 0.062 Uiso 1 1 calc R

loop_
_atom_site_aniso_label
_atom_site_aniso_U_11
_atom_site_aniso_U_22
_atom_site_aniso_U_33
_atom_site_aniso_U_23
_atom_site_aniso_U_13
_atom_site_aniso_U_12
Si1 0.0331(2) 0.0205(2) 0.0176(3) -0.00027(18) -0.00019(18) -0.0003(2)
N1 0.0405(8) 0.0232(7) 0.0243(10) -0.0013(6) 0.0012(7) -0.0027(6)
N2 0.0418(9) 0.0237(7) 0.0248(9) -0.0014(6) 0.0038(7) 0.0011(7)
C1 0.0435(11) 0.0318(9) 0.0256(12) 0.0035(8) 0.0018(8) -0.0031(8)
C2 0.0437(11) 0.0424(11) 0.0388(14) 0.0100(10) -0.0033(9) -0.0095(9)
C3 0.0585(14) 0.0281(10) 0.0412(14) 0.0061(9) -0.0120(11) -0.0144(9)
C4 0.0617(14) 0.0247(9) 0.0330(13) -0.0020(8) -0.0107(10) -0.0048(9)
C5 0.0486(11) 0.0228(9) 0.0274(11) -0.0030(7) -0.0030(9) -0.0029(9)
C6 0.0517(12) 0.0249(9) 0.0255(12) -0.0045(8) -0.0001(9) 0.0026(8)
C7 0.0787(18) 0.0349(11) 0.0393(15) -0.0095(9) 0.0139(13) 0.0035(11)
C8 0.0461(12) 0.0479(13) 0.0319(13) -0.0047(10) 0.0007(9) 0.0173(10)
C9 0.0611(15) 0.0578(15) 0.0391(16) -0.0094(11) 0.0137(11) 0.0015(12)
C10 0.0631(15) 0.0464(13) 0.0290(13) 0.0030(10) 0.0059(10) -0.0030(11)
C11 0.0367(10) 0.0380(11) 0.0312(12) 0.0001(8) 0.0067(9) -0.0068(9)
C12 0.0317(9) 0.0391(10) 0.0250(11) 0.0001(8) -0.0020(8) 0.0065(8)
C13 0.0356(9) 0.0272(9) 0.0199(9) -0.0015(7) -0.0011(7) 0.0057(8)
C14 0.0475(12) 0.0330(10) 0.0312(13) 0.0046(8) -0.0029(9) 0.0027(9)
C15 0.0555(13) 0.0437(12) 0.0297(13) 0.0058(9) -0.0073(10) 0.0121(10)
C16 0.0442(11) 0.0552(13) 0.0276(12) -0.0046(10) -0.0064(9) 0.0152(12)
C17 0.0354(10) 0.0453(11) 0.0306(12) -0.0084(9) -0.0038(9) 0.0033(9)
C18 0.0331(9) 0.0336(10) 0.0234(11) -0.0058(7) 0.0011(8) 0.0046(8)
C19 0.086(2) 0.0529(15) 0.0549(19) 0.0337(13) -0.0273(16) -0.0230(15)
C20 0.0587(15) 0.093(2) 0.0440(17) 0.0051(15) -0.0198(12) 0.0058(16)
C21 0.0429(11) 0.0401(11) 0.0319(12) 0.0019(9) -0.0017(9) -0.0138(9)
C22 0.0275(8) 0.0236(8) 0.0232(11) -0.0014(7) 0.0005(7) -0.0024(6)
C23 0.0296(9) 0.0258(9) 0.0316(12) -0.0049(8) -0.0001(7) -0.0039(7)
C24 0.0317(10) 0.0266(9) 0.0498(14) -0.0104(9) 0.0023(9) -0.0008(8)
C25 0.0318(10) 0.0249(9) 0.0572(15) 0.0068(9) 0.0026(9) 0.0012(8)
C26 0.0322(10) 0.0381(11) 0.0363(13) 0.0117(9) -0.0027(8) 0.0019(8)
C27 0.0275(9) 0.0331(10) 0.0279(11) 0.0034(8) -0.0011(7) -0.0017(8)
C28 0.0497(12) 0.0450(12) 0.0265(12) -0.0124(9) -0.0010(9) 0.0100(10)
C29 0.0613(16) 0.0367(13) 0.085(2) 0.0131(13) 0.0024(15) 0.0162(12)
C30 0.0414(11) 0.0557(13) 0.0264(12) -0.0049(10) -0.0075(9) 0.0084(10)

loop_
_atom_type_symbol
_atom_type_description
_atom_type_scat_dispersion_real
_atom_type_scat_dispersion_imag
_atom_type_scat_source
C C 0.0033 0.0016 'International Tables Vol C Tables 4.2.6.8 and 6.1.1.4'
H H 0.0000 0.0000 'International Tables Vol C Tables 4.2.6.8 and 6.1.1.4'
N N 0.0061 0.0033 'International Tables Vol C Tables 4.2.6.8 and 6.1.1.4'
Si Si 0.0817 0.0704 'International Tables Vol C Tables 4.2.6.8 and 6.1.1.4'

loop_
_geom_angle_atom_site_label_1
_geom_angle_atom_site_label_2
_geom_angle_atom_site_label_3
_geom_angle
N2 Si1 N1 90.09(8)
N2 Si1 C13 105.67(8)
N1 Si1 C13 119.78(9)
N2 Si1 C22 120.72(8)
N1 Si1 C22 106.39(8)
C13 Si1 C22 112.99(8)
C1 N1 C5 119.19(17)
C1 N1 Si1 129.83(15)
C5 N1 Si1 110.90(14)
C6 N2 C12 111.85(17)
C6 N2 Si1 111.36(14)
C12 N2 Si1 134.94(14)
C2 C1 N1 122.5(2)
C1 C2 C3 119.3(2)
C4 C3 C2 120.2(2)
C3 C4 C5 120.8(2)
C6 C5 C4 131.1(2)
C6 C5 N1 111.73(17)
C4 C5 N1 117.16(19)
C5 C6 N2 114.89(19)
C5 C6 C7 134.9(2)
N2 C6 C7 110.1(2)
C6 C7 C8 106.01(19)
C7 C8 C9 115.2(2)
C7 C8 C12 106.15(18)
C9 C8 C12 105.37(19)
C10 C9 C8 104.59(19)
C9 C10 C11 102.2(2)
C10 C11 C12 104.40(17)
N2 C12 C11 112.80(16)
N2 C12 C8 105.83(17)
C11 C12 C8 105.12(17)
C18 C13 C14 118.38(18)
C18 C13 Si1 118.64(14)
C14 C13 Si1 122.72(15)
C15 C14 C13 119.6(2)
C15 C14 C19 117.3(2)
C13 C14 C19 123.0(2)
C14 C15 C16 122.3(2)
C17 C16 C15 117.9(2)
C17 C16 C20 121.2(2)
C15 C16 C20 120.9(2)
C16 C17 C18 121.9(2)
C13 C18 C17 119.86(19)
C13 C18 C21 123.05(17)
C17 C18 C21 117.09(19)
C27 C22 C23 117.43(17)
C27 C22 Si1 119.23(14)
C23 C22 Si1 123.33(15)
C24 C23 C22 120.10(19)
C24 C23 C28 116.34(19)
C22 C23 C28 123.53(18)
C25 C24 C23 122.0(2)
C24 C25 C26 118.22(18)
C24 C25 C29 120.5(2)
C26 C25 C29 121.3(2)
C25 C26 C27 121.8(2)
C26 C27 C22 120.19(19)
C26 C27 C30 117.03(19)
C22 C27 C30 122.74(17)

loop_
_geom_bond_atom_site_label_1
_geom_bond_atom_site_label_2
_geom_bond_distance
Si1 N2 1.7404(17)
Si1 N1 1.7559(16)
Si1 C13 1.8880(19)
Si1 C22 1.8880(19)
N1 C1 1.380(3)
N1 C5 1.445(2)
N2 C6 1.406(3)
N2 C12 1.459(3)
C1 C2 1.340(3)
C2 C3 1.451(4)
C3 C4 1.342(4)
C4 C5 1.440(3)
C5 C6 1.347(3)
C6 C7 1.496(3)
C7 C8 1.527(4)
C8 C9 1.528(4)
C8 C12 1.555(3)
C9 C10 1.512(4)
C10 C11 1.527(3)
C11 C12 1.546(3)
C13 C18 1.403(3)
C13 C14 1.417(3)
C14 C15 1.390(3)
C14 C19 1.512(3)
C15 C16 1.389(4)
C16 C17 1.378(3)
C16 C20 1.519(3)
C17 C18 1.407(3)
C18 C21 1.516(3)
C22 C27 1.417(3)
C22 C23 1.422(3)
C23 C24 1.398(3)
C23 C28 1.510(3)
C24 C25 1.381(3)
C25 C26 1.387(3)
C25 C29 1.518(3)
C26 C27 1.399(3)
C27 C30 1.509(3)

loop_
_geom_torsion_atom_site_label_1
_geom_torsion_atom_site_label_2
_geom_torsion_atom_site_label_3
_geom_torsion_atom_site_label_4
_geom_torsion
N2 Si1 N1 C1 -167.47(19)
C13 Si1 N1 C1 84.33(19)
C22 Si1 N1 C1 -45.3(2)
N2 Si1 N1 C5 9.15(14)
C13 Si1 N1 C5 -99.05(15)
C22 Si1 N1 C5 131.36(14)
N1 Si1 N2 C6 -8.85(15)
C13 Si1 N2 C6 112.24(15)
C22 Si1 N2 C6 -118.08(14)
N1 Si1 N2 C12 -171.60(19)
C13 Si1 N2 C12 -50.5(2)
C22 Si1 N2 C12 79.2(2)
C5 N1 C1 C2 6.6(3)
Si1 N1 C1 C2 -176.98(17)
N1 C1 C2 C3 0.8(3)
C1 C2 C3 C4 -4.5(4)
C2 C3 C4 C5 0.3(3)
C3 C4 C5 C6 -173.1(2)
C3 C4 C5 N1 6.9(3)
C1 N1 C5 C6 169.70(19)
Si1 N1 C5 C6 -7.3(2)
C1 N1 C5 C4 -10.3(3)
Si1 N1 C5 C4 172.66(15)
C4 C5 C6 N2 -179.4(2)
N1 C5 C6 N2 0.6(3)
C4 C5 C6 C7 -3.7(5)
N1 C5 C6 C7 176.3(3)
C12 N2 C6 C5 173.41(18)
Si1 N2 C6 C5 6.5(2)
C12 N2 C6 C7 -3.4(3)
Si1 N2 C6 C7 -170.29(16)
C5 C6 C7 C8 -172.7(2)
N2 C6 C7 C8 3.2(3)
C6 C7 C8 C9 -118.0(2)
C6 C7 C8 C12 -1.8(3)
C7 C8 C9 C10 88.7(2)
C12 C8 C9 C10 -27.9(3)
C8 C9 C10 C11 42.1(2)
C9 C10 C11 C12 -40.0(2)
C6 N2 C12 C11 116.50(19)
Si1 N2 C12 C11 -80.8(2)
C6 N2 C12 C8 2.1(2)
Si1 N2 C12 C8 164.77(16)
C10 C11 C12 N2 -92.1(2)
C10 C11 C12 C8 22.7(2)
C7 C8 C12 N2 -0.1(2)
C9 C8 C12 N2 122.6(2)
C7 C8 C12 C11 -119.6(2)
C9 C8 C12 C11 3.0(2)
N2 Si1 C13 C18 75.03(16)
N1 Si1 C13 C18 174.38(14)
C22 Si1 C13 C18 -59.03(16)
N2 Si1 C13 C14 -98.97(17)
N1 Si1 C13 C14 0.4(2)
C22 Si1 C13 C14 126.97(16)
C18 C13 C14 C15 2.5(3)
Si1 C13 C14 C15 176.47(17)
C18 C13 C14 C19 -177.3(2)
Si1 C13 C14 C19 -3.3(3)
C13 C14 C15 C16 -1.7(3)
C19 C14 C15 C16 178.1(2)
C14 C15 C16 C17 0.0(3)
C14 C15 C16 C20 179.2(2)
C15 C16 C17 C18 1.0(3)
C20 C16 C17 C18 -178.3(2)
C14 C13 C18 C17 -1.6(3)
Si1 C13 C18 C17 -175.82(15)
C14 C13 C18 C21 179.03(19)
Si1 C13 C18 C21 4.8(2)
C16 C17 C18 C13 -0.2(3)
C16 C17 C18 C21 179.3(2)
N2 Si1 C22 C27 31.56(18)
N1 Si1 C22 C27 -68.62(16)
C13 Si1 C22 C27 157.96(14)
N2 Si1 C22 C23 -149.77(15)
N1 Si1 C22 C23 110.04(16)
C13 Si1 C22 C23 -23.37(18)
C27 C22 C23 C24 -4.8(3)
Si1 C22 C23 C24 176.56(15)
C27 C22 C23 C28 173.11(19)
Si1 C22 C23 C28 -5.6(3)
C22 C23 C24 C25 1.4(3)
C28 C23 C24 C25 -176.7(2)
C23 C24 C25 C26 1.4(3)
C23 C24 C25 C29 179.0(2)
C24 C25 C26 C27 -0.6(3)
C29 C25 C26 C27 -178.2(2)
C25 C26 C27 C22 -2.9(3)
C25 C26 C27 C30 174.8(2)
C23 C22 C27 C26 5.5(3)
Si1 C22 C27 C26 -175.75(15)
C23 C22 C27 C30 -172.07(19)
Si1 C22 C27 C30 6.7(3)
